data_7216438
loop_
_publ_author_name
'Wang, Xiu-Li'
'Cao, Jing-Jing'
'Liu, Guo-Cheng'
'Tian, Ai-Xiang'
'Luan, Jian'
'Lin, Hong-Yan'
'Zhang, Ju-Wen'
'Li, Na'

_publ_section_title
;
 Keggin-based 3D frameworks tuned by silver polymeric motifs: effect of
 the bi(triazole) substituent group on the architectures
;
_journal_issue 25
_journal_name_full CrystEngComm
_journal_page_first 5732
_journal_paper_doi 10.1039/c4ce00147h
_journal_volume 16
_journal_year 2014
_chemical_formula_sum 'C18 H22 Ag4 N12 O44 P V W11'
_chemical_formula_weight 3674.06
_chemical_name_systematic
; 
 ? 
;
_space_group_IT_number 14
_symmetry_cell_setting monoclinic
_symmetry_space_group_name_Hall '-P 2ybc'
_symmetry_space_group_name_H-M 'P 1 21/c 1'
_atom_sites_solution_hydrogens geom
_atom_sites_solution_primary direct
_atom_sites_solution_secondary difmap
_audit_creation_method SHELXL-97
_cell_angle_alpha 90.00
_cell_angle_beta 130.199(14)
_cell_angle_gamma 90.00
_cell_formula_units_Z 4
_cell_length_a 14.3760(7)
_cell_length_b 23.0870(8)
_cell_length_c 21.2060(11)
_cell_measurement_temperature 293(2)
_cell_measurement_theta_max 25.10
_cell_measurement_theta_min 1.54
_cell_volume 5375.9(12)
_computing_cell_refinement 'SMART (Bruker, 2001)'
_computing_data_collection 'SMART (Bruker, 2001)'
_computing_data_reduction 'SAINT+ (Bruker, 1999)'
_computing_molecular_graphics 'PLATON (Spek, 2003)'
_computing_publication_material 'SHELXTL (1998)'
_computing_structure_refinement 'SHELXL-97 (Sheldrick, 2008)'
_computing_structure_solution 'SHELXS-97 (Sheldrick, 2008)'
_diffrn_ambient_temperature 293(2)
_diffrn_measured_fraction_theta_full 0.999
_diffrn_measured_fraction_theta_max 0.999
_diffrn_measurement_device_type 'CCD area detector'
_diffrn_measurement_method 'phi and omega scans'
_diffrn_radiation_monochromator graphite
_diffrn_radiation_source 'fine-focus sealed tube'
_diffrn_radiation_type MoK\a
_diffrn_radiation_wavelength 0.71069
_diffrn_reflns_av_R_equivalents 0.0488
_diffrn_reflns_av_sigmaI/netI 0.0544
_diffrn_reflns_limit_h_max 16
_diffrn_reflns_limit_h_min -17
_diffrn_reflns_limit_k_max 26
_diffrn_reflns_limit_k_min -27
_diffrn_reflns_limit_l_max 25
_diffrn_reflns_limit_l_min -22
_diffrn_reflns_number 27400
_diffrn_reflns_theta_full 25.10
_diffrn_reflns_theta_max 25.10
_diffrn_reflns_theta_min 1.54
_exptl_absorpt_coefficient_mu 25.160
_exptl_absorpt_correction_T_max 0.104
_exptl_absorpt_correction_T_min 0.020
_exptl_absorpt_correction_type multi-scan
_exptl_absorpt_process_details SADABS
_exptl_crystal_colour RED
_exptl_crystal_density_diffrn 4.505
_exptl_crystal_density_method 'not measured'
_exptl_crystal_description BLOCK
_exptl_crystal_F_000 6424
_exptl_crystal_size_max 0.28
_exptl_crystal_size_mid 0.14
_exptl_crystal_size_min 0.09
_refine_diff_density_max 6.428
_refine_diff_density_min -8.373
_refine_diff_density_rms 0.407
_refine_ls_extinction_method none
_refine_ls_goodness_of_fit_ref 1.045
_refine_ls_hydrogen_treatment constr
_refine_ls_matrix_type full
_refine_ls_number_parameters 840
_refine_ls_number_reflns 9572
_refine_ls_number_restraints 126
_refine_ls_restrained_S_all 1.085
_refine_ls_R_factor_all 0.0648
_refine_ls_R_factor_gt 0.0508
_refine_ls_shift/su_max 0.001
_refine_ls_shift/su_mean 0.000
_refine_ls_structure_factor_coef Fsqd
_refine_ls_weighting_details 'calc w=1/[\s^2^(Fo^2^)+(0.0485P)^2^+332.9506P] where P=(Fo^2^+2Fc^2^)/3'
_refine_ls_weighting_scheme calc
_refine_ls_wR_factor_gt 0.1231
_refine_ls_wR_factor_ref 0.1309
_reflns_number_gt 7878
_reflns_number_total 9572
_reflns_threshold_expression >2sigma(I)
_cod_data_source_file c4ce00147h2.cif
_cod_data_source_block compound_3
_cod_depositor_comments
;
The following automatic conversions were performed:

'_symmetry_cell_setting' value 'Monoclinic' changed to 'monoclinic'
according to
/usr/data/users/saulius/crontab/automatic-downloads/current/RSC/lib/dictionaries/cif_core.dic
dictionary named 'cif_core.dic' version 2.4.2 from 2011-04-26.

Automatic conversion script
Id: cif_fix_values 2281 2013-09-26 08:29:07Z andrius 
;
_cod_original_cell_volume 5375.9(4)
_cod_original_sg_symbol_H-M P21/c
_cod_database_code 7216438

loop_
_symmetry_equiv_pos_as_xyz
'x, y, z'
'-x, y+1/2, -z+1/2'
'-x, -y, -z'
'x, -y-1/2, z-1/2'

loop_
_atom_site_label
_atom_site_type_symbol
_atom_site_fract_x
_atom_site_fract_y
_atom_site_fract_z
_atom_site_U_iso_or_equiv
_atom_site_adp_type
_atom_site_occupancy
_atom_site_symmetry_multiplicity
_atom_site_calc_flag
_atom_site_refinement_flags
_atom_site_disorder_group
C1 C 0.8634(17) 0.4150(8) 0.6900(11) 0.021(4) Uani 1 1 d U .
C2 C 1.2972(18) 0.3652(8) 0.8890(12) 0.024(4) Uani 1 1 d . .
C3 C 1.406(2) 0.3933(11) 0.9251(13) 0.034(5) Uani 1 1 d . .
H3A H 1.4069 0.4335 0.9219 0.041 Uiso 1 1 calc R .
C4 C 1.296(2) 0.3065(9) 0.9003(14) 0.034(5) Uani 1 1 d . .
H4A H 1.2250 0.2865 0.8784 0.041 Uiso 1 1 calc R .
C5 C 1.1789(17) 0.3975(8) 0.8362(12) 0.024(4) Uani 1 1 d . .
C6 C 0.9932(18) 0.4198(9) 0.7492(12) 0.024(4) Uani 1 1 d U .
C7 C 0.973(2) 0.1406(10) 0.6315(13) 0.031(5) Uani 1 1 d . .
C8 C 1.008(2) 0.1619(10) 0.7099(14) 0.034(5) Uani 1 1 d U .
C10 C 0.932(2) 0.0849(11) 0.6043(15) 0.038(6) Uani 1 1 d . .
H10 H 0.9240 0.0602 0.6354 0.046 Uiso 1 1 calc R .
C12 C 0.901(3) 0.0652(14) 0.5315(17) 0.062(8) Uani 1 1 d . .
H12A H 0.8719 0.0277 0.5131 0.074 Uiso 1 1 calc R .
C14 C 0.982(2) 0.1781(12) 0.5833(17) 0.047(6) Uani 1 1 d . .
H14A H 1.0076 0.2162 0.5991 0.056 Uiso 1 1 calc R .
C15 C 0.949(2) 0.1551(13) 0.5098(15) 0.048(7) Uani 1 1 d . .
H15A H 0.9529 0.1787 0.4760 0.058 Uiso 1 1 calc R .
C16 C 0.6895(19) 0.3785(9) 0.6194(12) 0.027(4) Uani 1 1 d U .
H16A H 0.6249 0.3527 0.5953 0.033 Uiso 1 1 calc R .
C17 C 1.223(2) 0.1589(10) 1.0410(15) 0.038(5) Uani 1 1 d U .
H17A H 1.2779 0.1722 1.0951 0.046 Uiso 1 1 calc R .
C18 C 1.120(2) 0.1541(9) 0.9126(14) 0.032(5) Uani 1 1 d . .
C20 C 1.507(2) 0.3636(12) 0.9639(13) 0.041(6) Uani 1 1 d . .
H20A H 1.5796 0.3821 0.9846 0.049 Uiso 1 1 calc R .
C21 C 1.411(3) 0.2788(13) 0.9474(15) 0.059(8) Uani 1 1 d . .
H21A H 1.4160 0.2396 0.9594 0.070 Uiso 1 1 calc R .
C22 C 1.069(2) 0.1689(10) 0.8293(13) 0.031(5) Uani 1 1 d U .
N1 N 0.7859(16) 0.4598(8) 0.6470(11) 0.029(4) Uani 1 1 d U .
N2 N 1.0520(16) 0.1299(7) 0.7759(11) 0.028(4) Uani 1 1 d . .
N3 N 0.6787(19) 0.4342(11) 0.6032(12) 0.047(6) Uani 1 1 d . .
N5 N 0.9948(16) 0.2171(8) 0.7190(11) 0.032(4) Uani 1 1 d U .
N6 N 1.5053(18) 0.3056(10) 0.9734(11) 0.041(5) Uani 1 1 d . .
N7 N 1.0321(16) 0.2214(8) 0.7979(11) 0.032(4) Uani 1 1 d U .
N8 N 0.913(2) 0.1008(11) 0.4882(15) 0.058(6) Uani 1 1 d . .
N9 N 1.0706(16) 0.3762(7) 0.7983(11) 0.031(4) Uani 1 1 d . .
N10 N 1.1685(16) 0.4521(8) 0.8093(13) 0.041(5) Uani 1 1 d . .
N11 N 1.1000(18) 0.1030(8) 0.9351(12) 0.035(4) Uani 1 1 d . .
N12 N 1.0512(18) 0.4658(9) 0.7533(15) 0.052(6) Uani 1 1 d . .
N13 N 1.165(2) 0.1060(10) 1.0195(14) 0.064(7) Uani 1 1 d . .
N14 N 0.8073(16) 0.3645(8) 0.6756(11) 0.033(4) Uani 1 1 d U .
N15 N 1.1938(19) 0.1895(9) 0.9761(13) 0.048(6) Uani 1 1 d . .
O1 O 0.7544(12) 0.4705(5) 0.2429(8) 0.021(3) Uani 1 1 d . .
O1W O 0.821(2) 0.1342(11) 0.3242(16) 0.091(7) Uani 1 1 d U .
O2 O 0.5963(12) 0.5290(5) 0.3191(8) 0.023(3) Uani 1 1 d . .
O2W O 1.063(3) 0.3281(13) 0.6476(18) 0.103(8) Uani 1 1 d U .
O3 O 0.5756(11) 0.4287(5) 0.2278(7) 0.014(3) Uani 1 1 d . .
O4 O 0.7874(12) 0.3604(5) 0.2913(8) 0.022(3) Uani 1 1 d . .
O4W O 1.061(5) 0.285(2) 0.576(3) 0.199(19) Uiso 1 1 d . .
O5 O 0.3443(12) 0.3211(6) 0.2836(8) 0.023(3) Uani 1 1 d . .
O6 O 0.5472(12) 0.4410(6) 0.0956(8) 0.026(3) Uani 1 1 d . .
O7 O 0.2487(12) 0.2828(6) 0.1314(8) 0.023(3) Uani 1 1 d . .
O8 O 0.5858(13) 0.3309(6) 0.1477(8) 0.028(3) Uani 1 1 d . .
O9 O 0.6995(13) 0.2578(6) 0.5240(8) 0.030(3) Uani 1 1 d . .
O10 O 0.2589(11) 0.4281(6) 0.2594(8) 0.020(3) Uani 1 1 d . .
O11 O 0.4520(12) 0.2205(6) 0.2026(8) 0.026(3) Uani 1 1 d . .
O12 O 0.1328(13) 0.3375(6) -0.0204(9) 0.033(4) Uani 1 1 d . .
O13 O 0.7882(13) 0.3617(6) 0.5146(8) 0.030(3) Uani 1 1 d . .
O14 O 0.3494(11) 0.4924(5) 0.1424(8) 0.019(3) Uani 1 1 d U .
O15 O 0.6645(10) 0.3625(5) 0.3580(7) 0.014(2) Uani 1 1 d U .
O16 O 0.1436(12) 0.5058(6) 0.1269(8) 0.024(3) Uani 1 1 d . .
O17 O 0.5483(12) 0.3502(6) 0.4272(7) 0.023(3) Uani 1 1 d . .
O18 O 0.9388(14) 0.4538(7) 0.5546(8) 0.035(4) Uani 1 1 d . .
O19 O 0.7666(13) 0.5747(6) 0.3112(9) 0.031(3) Uani 1 1 d . .
O20 O 0.9283(13) 0.2658(6) 0.3948(10) 0.036(4) Uani 1 1 d . .
O21 O 0.8980(11) 0.3651(5) 0.4523(8) 0.020(3) Uani 1 1 d . .
O22 O 0.5432(12) 0.2614(6) 0.3511(8) 0.022(3) Uani 1 1 d U .
O23 O 0.3435(13) 0.5118(6) 0.0090(9) 0.030(3) Uani 1 1 d U .
O24 O 0.7811(12) 0.2703(5) 0.4353(8) 0.023(3) Uani 1 1 d . .
O25 O 0.3377(14) 0.3687(7) 0.3998(9) 0.036(4) Uani 1 1 d . .
O26 O 0.3747(12) 0.5249(6) 0.2740(8) 0.025(3) Uani 1 1 d . .
O27 O 0.4656(11) 0.4592(5) 0.4058(8) 0.020(3) Uani 1 1 d . .
O28 O 0.7913(12) 0.4686(6) 0.3830(8) 0.024(3) Uani 1 1 d . .
O29 O 0.3644(12) 0.2876(6) 0.0713(8) 0.023(3) Uani 1 1 d . .
O30 O 0.5669(14) 0.5672(7) 0.4310(9) 0.035(4) Uani 1 1 d . .
O31 O 0.6873(12) 0.4645(6) 0.4461(7) 0.023(3) Uani 1 1 d . .
O32 O 0.4638(10) 0.4243(5) 0.2896(7) 0.010(2) Uani 1 1 d U .
O33 O 0.3201(14) 0.2026(6) 0.2542(10) 0.037(4) Uani 1 1 d . .
O34 O 0.7550(13) 0.3870(7) 0.1493(9) 0.032(3) Uani 1 1 d . .
O35 O 0.5487(15) 0.2111(7) 0.1222(10) 0.039(4) Uani 1 1 d . .
O36 O 0.3471(12) 0.4034(6) 0.0660(7) 0.021(3) Uani 1 1 d . .
O37 O 0.2382(11) 0.3984(5) 0.1279(8) 0.021(3) Uani 1 1 d . .
O38 O 0.6738(12) 0.2667(5) 0.2758(8) 0.023(3) Uani 1 1 d . .
O39 O 0.5510(11) 0.5325(5) 0.1726(8) 0.020(3) Uani 1 1 d U .
O40 O 0.4589(11) 0.3320(5) 0.2122(7) 0.017(3) Uani 1 1 d . .
P1 P 0.5400(4) 0.38735(18) 0.2711(3) 0.0110(9) Uani 1 1 d U .
Ag1 Ag 0.9154(3) 0.29574(14) 0.6499(2) 0.0987(10) Uani 1 1 d U .
Ag2 Ag 1.15051(19) 0.04703(7) 0.82265(14) 0.0402(6) Uani 0.944(4) 1 d P 1
Ag2' Ag 1.085(3) 0.0442(12) 0.756(3) 0.0402(6) Uani 0.056(4) 1 d P 2
Ag3 Ag 0.9866(3) 0.19684(9) 0.33541(16) 0.0433(6) Uani 0.944(4) 1 d P 1
Ag3' Ag 0.938(5) 0.2049(18) 0.303(3) 0.0433(6) Uani 0.056(4) 1 d P 2
Ag4 Ag 1.0297(2) 0.53691(9) 0.64736(14) 0.0614(7) Uani 1 1 d . .
W1 W 0.81581(7) 0.42309(3) 0.46673(5) 0.01894(19) Uani 0.92 1 d P .
W2 W 0.68164(8) 0.39713(4) 0.18489(5) 0.02156(19) Uani 0.92 1 d P .
W3 W 0.53764(8) 0.50731(4) 0.37368(5) 0.0239(2) Uani 0.92 1 d P .
W4 W 0.39394(8) 0.38591(4) 0.35452(5) 0.02069(19) Uani 0.92 1 d P .
W5 W 0.68599(8) 0.51375(4) 0.28394(5) 0.0245(2) Uani 0.92 1 d P .
W6 W 0.81113(7) 0.30764(3) 0.36828(5) 0.02007(19) Uani 0.92 1 d P .
W7 W 0.27740(7) 0.46855(3) 0.18852(5) 0.01562(18) Uani 0.92 1 d P .
W8 W 0.52439(8) 0.26418(3) 0.16563(5) 0.02107(19) Uani 0.92 1 d P .
W9 W 0.26979(7) 0.34211(3) 0.07835(5) 0.01918(19) Uani 0.92 1 d P .
W10 W 0.42858(7) 0.47475(3) 0.09918(5) 0.01943(19) Uani 0.92 1 d P .
W11 W 0.38204(8) 0.26036(3) 0.24413(5) 0.0224(2) Uani 0.92 1 d P .
W12 W 0.67191(7) 0.30114(3) 0.44679(5) 0.01980(19) Uani 0.92 1 d P .
V1 V 0.81581(7) 0.42309(3) 0.46673(5) 0.01894(19) Uani 0.08 1 d P .
V2 V 0.68164(8) 0.39713(4) 0.18489(5) 0.02156(19) Uani 0.08 1 d P .
V3 V 0.53764(8) 0.50731(4) 0.37368(5) 0.0239(2) Uani 0.08 1 d P .
V4 V 0.39394(8) 0.38591(4) 0.35452(5) 0.02069(19) Uani 0.08 1 d P .
V5 V 0.68599(8) 0.51375(4) 0.28394(5) 0.0245(2) Uani 0.08 1 d P .
V6 V 0.81113(7) 0.30764(3) 0.36828(5) 0.02007(19) Uani 0.08 1 d P .
V7 V 0.27740(7) 0.46855(3) 0.18852(5) 0.01562(18) Uani 0.08 1 d P .
V8 V 0.52439(8) 0.26418(3) 0.16563(5) 0.02107(19) Uani 0.08 1 d P .
V9 V 0.26979(7) 0.34211(3) 0.07835(5) 0.01918(19) Uani 0.08 1 d P .
V10 V 0.42858(7) 0.47475(3) 0.09918(5) 0.01943(19) Uani 0.08 1 d P .
V11 V 0.38204(8) 0.26036(3) 0.24413(5) 0.0224(2) Uani 0.08 1 d P .
V12 V 0.67191(7) 0.30114(3) 0.44679(5) 0.01980(19) Uani 0.08 1 d P .
O3W O 0.633(3) 0.3665(16) 0.832(2) 0.140(11) Uani 1 1 d U .

loop_
_atom_site_aniso_label
_atom_site_aniso_U_11
_atom_site_aniso_U_22
_atom_site_aniso_U_33
_atom_site_aniso_U_23
_atom_site_aniso_U_13
_atom_site_aniso_U_12
C1 0.021(4) 0.020(4) 0.021(4) -0.0002(11) 0.013(3) 0.0003(11)
C2 0.033(11) 0.016(10) 0.028(10) 0.008(8) 0.022(10) 0.004(8)
C3 0.036(13) 0.039(13) 0.025(11) 0.004(10) 0.019(11) -0.002(10)
C4 0.034(12) 0.026(12) 0.035(12) 0.006(10) 0.020(11) 0.013(10)
C5 0.021(10) 0.018(10) 0.029(11) 0.002(8) 0.015(9) 0.005(8)
C6 0.024(4) 0.024(4) 0.024(4) 0.0002(11) 0.015(3) -0.0001(11)
C7 0.039(13) 0.037(13) 0.024(11) 0.006(9) 0.024(10) 0.009(10)
C8 0.034(5) 0.033(5) 0.034(5) -0.0003(11) 0.022(3) 0.0001(11)
C10 0.045(14) 0.043(14) 0.041(13) -0.011(11) 0.034(12) -0.006(11)
C12 0.045(17) 0.06(2) 0.045(16) -0.019(15) 0.016(14) 0.005(14)
C14 0.060(17) 0.041(15) 0.062(17) -0.003(13) 0.049(16) -0.007(13)
C15 0.040(14) 0.069(19) 0.028(12) 0.028(13) 0.019(12) 0.016(13)
C16 0.027(5) 0.027(5) 0.027(5) 0.0000(11) 0.017(3) -0.0002(11)
C17 0.038(5) 0.038(5) 0.038(5) -0.0003(11) 0.024(4) 0.0001(11)
C18 0.045(13) 0.016(10) 0.036(12) 0.000(9) 0.027(11) -0.004(9)
C20 0.022(12) 0.072(19) 0.018(10) -0.012(11) 0.008(10) -0.007(12)
C21 0.08(2) 0.057(18) 0.027(13) 0.018(13) 0.029(15) 0.032(17)
C22 0.031(5) 0.031(5) 0.031(5) -0.0002(11) 0.020(3) 0.0000(11)
N1 0.029(4) 0.029(4) 0.029(4) 0.0000(11) 0.019(3) 0.0000(11)
N2 0.034(10) 0.011(8) 0.040(10) -0.008(7) 0.025(9) -0.001(7)
N3 0.044(12) 0.075(16) 0.031(11) 0.018(11) 0.028(10) 0.015(11)
N5 0.032(4) 0.031(4) 0.032(4) -0.0002(11) 0.020(3) 0.0004(11)
N6 0.029(11) 0.056(14) 0.021(10) 0.002(9) 0.009(9) 0.021(10)
N7 0.033(4) 0.032(4) 0.032(4) 0.0000(11) 0.021(3) 0.0000(11)
N8 0.053(15) 0.054(15) 0.052(14) 0.015(12) 0.027(13) 0.009(12)
N9 0.030(10) 0.012(8) 0.035(10) 0.006(7) 0.014(9) 0.001(7)
N10 0.022(10) 0.018(9) 0.063(13) 0.022(9) 0.019(10) 0.005(7)
N11 0.046(12) 0.026(10) 0.039(11) 0.005(8) 0.030(10) 0.008(9)
N12 0.027(11) 0.029(11) 0.072(16) 0.000(11) 0.020(11) -0.008(9)
N13 0.079(18) 0.047(14) 0.041(13) -0.001(11) 0.027(13) 0.012(13)
N14 0.033(4) 0.032(4) 0.033(4) 0.0000(11) 0.021(3) -0.0002(11)
N15 0.038(12) 0.038(12) 0.045(12) -0.024(10) 0.017(10) -0.013(9)
O1 0.030(7) 0.014(7) 0.031(7) -0.002(6) 0.025(7) -0.007(6)
O1W 0.091(7) 0.091(7) 0.091(7) 0.0000(11) 0.059(5) -0.0002(11)
O2 0.026(7) 0.012(6) 0.022(7) 0.004(5) 0.011(6) 0.003(5)
O2W 0.103(8) 0.103(8) 0.103(8) 0.0003(11) 0.066(5) 0.0000(11)
O3 0.022(7) 0.011(6) 0.015(6) 0.001(5) 0.015(6) 0.001(5)
O4 0.026(7) 0.007(6) 0.028(7) -0.001(5) 0.015(6) 0.000(5)
O5 0.023(7) 0.031(8) 0.017(6) -0.006(6) 0.014(6) -0.005(6)
O6 0.026(7) 0.032(8) 0.018(7) 0.008(6) 0.014(6) 0.007(6)
O7 0.025(7) 0.024(7) 0.018(7) 0.003(6) 0.013(6) 0.002(6)
O8 0.041(9) 0.017(7) 0.026(7) -0.002(6) 0.022(7) 0.002(6)
O9 0.035(8) 0.023(7) 0.017(7) 0.013(6) 0.010(7) 0.003(6)
O10 0.013(6) 0.021(7) 0.020(7) -0.005(5) 0.007(6) -0.004(5)
O11 0.031(8) 0.018(7) 0.028(7) -0.007(6) 0.019(7) -0.004(6)
O12 0.030(8) 0.033(9) 0.024(7) -0.012(6) 0.011(7) -0.010(7)
O13 0.037(8) 0.025(8) 0.026(7) 0.010(6) 0.020(7) -0.001(6)
O14 0.019(3) 0.019(3) 0.019(3) 0.0003(11) 0.0123(19) 0.0000(11)
O15 0.014(3) 0.014(3) 0.014(3) 0.0004(10) 0.0090(18) -0.0002(10)
O16 0.024(7) 0.023(7) 0.026(7) 0.014(6) 0.017(6) 0.016(6)
O17 0.025(7) 0.031(8) 0.012(6) 0.003(6) 0.011(6) 0.002(6)
O18 0.035(9) 0.038(9) 0.014(7) -0.003(6) 0.008(7) -0.005(7)
O19 0.029(8) 0.018(7) 0.036(8) 0.007(6) 0.017(7) -0.001(6)
O20 0.031(8) 0.029(8) 0.047(9) 0.012(7) 0.025(8) 0.009(7)
O21 0.010(6) 0.017(7) 0.022(7) 0.003(5) 0.005(6) -0.002(5)
O22 0.022(3) 0.021(3) 0.022(3) 0.0004(11) 0.014(2) 0.0003(11)
O23 0.030(3) 0.030(3) 0.030(3) 0.0005(11) 0.019(2) 0.0000(11)
O24 0.023(7) 0.014(7) 0.029(7) 0.009(6) 0.015(6) 0.001(5)
O25 0.041(9) 0.040(9) 0.026(8) 0.003(7) 0.021(7) -0.002(7)
O26 0.029(8) 0.015(7) 0.027(7) 0.004(6) 0.016(7) 0.008(6)
O27 0.026(7) 0.017(7) 0.022(7) 0.004(5) 0.017(6) 0.003(5)
O28 0.027(7) 0.022(7) 0.022(7) -0.005(6) 0.014(6) -0.005(6)
O29 0.030(8) 0.018(7) 0.024(7) -0.007(6) 0.018(6) -0.004(6)
O30 0.043(9) 0.033(9) 0.031(8) -0.006(7) 0.025(8) 0.001(7)
O31 0.023(7) 0.026(7) 0.013(6) 0.000(5) 0.008(6) 0.001(6)
O32 0.010(3) 0.010(3) 0.010(3) -0.0005(10) 0.0068(17) 0.0001(10)
O33 0.038(9) 0.028(8) 0.041(9) -0.009(7) 0.023(8) -0.011(7)
O34 0.028(8) 0.039(9) 0.028(8) 0.005(7) 0.017(7) 0.001(7)
O35 0.044(10) 0.034(9) 0.043(9) -0.016(7) 0.030(8) -0.007(7)
O36 0.027(7) 0.021(7) 0.010(6) 0.003(5) 0.009(6) 0.002(6)
O37 0.019(7) 0.018(7) 0.019(6) 0.003(5) 0.009(6) -0.004(5)
O38 0.026(7) 0.009(6) 0.025(7) 0.004(5) 0.012(6) 0.003(5)
O39 0.020(3) 0.020(3) 0.020(3) 0.0001(11) 0.0128(19) -0.0002(11)
O40 0.014(6) 0.012(6) 0.018(6) -0.005(5) 0.007(6) 0.000(5)
P1 0.0115(12) 0.0085(12) 0.0112(12) -0.0001(9) 0.0065(9) 0.0004(9)
Ag1 0.1040(13) 0.0737(12) 0.0931(13) -0.0011(9) 0.0522(9) 0.0089(9)
Ag2 0.0501(13) 0.0108(8) 0.0640(15) -0.0015(8) 0.0388(12) 0.0002(8)
Ag2' 0.0501(13) 0.0108(8) 0.0640(15) -0.0015(8) 0.0388(12) 0.0002(8)
Ag3 0.087(2) 0.0151(9) 0.0515(15) 0.0106(9) 0.0556(15) 0.0151(10)
Ag3' 0.087(2) 0.0151(9) 0.0515(15) 0.0106(9) 0.0556(15) 0.0151(10)
Ag4 0.0482(12) 0.0364(11) 0.0515(12) -0.0099(9) 0.0104(10) 0.0168(9)
W1 0.0170(4) 0.0148(4) 0.0145(4) -0.0009(3) 0.0054(3) -0.0044(3)
W2 0.0263(5) 0.0174(4) 0.0259(4) 0.0003(3) 0.0191(4) -0.0005(3)
W3 0.0305(5) 0.0157(4) 0.0247(4) -0.0064(3) 0.0174(4) -0.0031(3)
W4 0.0246(4) 0.0186(4) 0.0212(4) 0.0019(3) 0.0158(4) 0.0005(3)
W5 0.0292(5) 0.0154(4) 0.0266(4) -0.0005(3) 0.0170(4) -0.0049(3)
W6 0.0195(4) 0.0119(4) 0.0270(4) 0.0043(3) 0.0142(4) 0.0047(3)
W7 0.0167(4) 0.0107(4) 0.0168(4) 0.0033(3) 0.0096(3) 0.0042(3)
W8 0.0283(5) 0.0091(4) 0.0268(4) -0.0078(3) 0.0183(4) -0.0018(3)
W9 0.0199(4) 0.0152(4) 0.0143(4) -0.0056(3) 0.0073(3) -0.0053(3)
W10 0.0235(4) 0.0156(4) 0.0178(4) 0.0052(3) 0.0127(4) 0.0007(3)
W11 0.0286(5) 0.0110(4) 0.0266(4) -0.0037(3) 0.0175(4) -0.0079(3)
W12 0.0219(4) 0.0133(4) 0.0219(4) 0.0075(3) 0.0131(4) 0.0011(3)
V1 0.0170(4) 0.0148(4) 0.0145(4) -0.0009(3) 0.0054(3) -0.0044(3)
V2 0.0263(5) 0.0174(4) 0.0259(4) 0.0003(3) 0.0191(4) -0.0005(3)
V3 0.0305(5) 0.0157(4) 0.0247(4) -0.0064(3) 0.0174(4) -0.0031(3)
V4 0.0246(4) 0.0186(4) 0.0212(4) 0.0019(3) 0.0158(4) 0.0005(3)
V5 0.0292(5) 0.0154(4) 0.0266(4) -0.0005(3) 0.0170(4) -0.0049(3)
V6 0.0195(4) 0.0119(4) 0.0270(4) 0.0043(3) 0.0142(4) 0.0047(3)
V7 0.0167(4) 0.0107(4) 0.0168(4) 0.0033(3) 0.0096(3) 0.0042(3)
V8 0.0283(5) 0.0091(4) 0.0268(4) -0.0078(3) 0.0183(4) -0.0018(3)
V9 0.0199(4) 0.0152(4) 0.0143(4) -0.0056(3) 0.0073(3) -0.0053(3)
V10 0.0235(4) 0.0156(4) 0.0178(4) 0.0052(3) 0.0127(4) 0.0007(3)
V11 0.0286(5) 0.0110(4) 0.0266(4) -0.0037(3) 0.0175(4) -0.0079(3)
V12 0.0219(4) 0.0133(4) 0.0219(4) 0.0075(3) 0.0131(4) 0.0011(3)
O3W 0.140(11) 0.140(11) 0.140(11) 0.0000(11) 0.090(7) 0.0000(11)

loop_
_atom_type_symbol
_atom_type_description
_atom_type_scat_dispersion_real
_atom_type_scat_dispersion_imag
_atom_type_scat_source
C C 0.0033 0.0016 'International Tables Vol C Tables 4.2.6.8 and 6.1.1.4'
H H 0.0000 0.0000 'International Tables Vol C Tables 4.2.6.8 and 6.1.1.4'
Ag Ag -0.8971 1.1015 'International Tables Vol C Tables 4.2.6.8 and 6.1.1.4'
N N 0.0061 0.0033 'International Tables Vol C Tables 4.2.6.8 and 6.1.1.4'
O O 0.0106 0.0060 'International Tables Vol C Tables 4.2.6.8 and 6.1.1.4'
P P 0.1023 0.0942 'International Tables Vol C Tables 4.2.6.8 and 6.1.1.4'
W W -0.8490 6.8722 'International Tables Vol C Tables 4.2.6.8 and 6.1.1.4'
V V 0.3005 0.5294 'International Tables Vol C Tables 4.2.6.8 and 6.1.1.4'

loop_
_geom_angle_atom_site_label_1
_geom_angle_atom_site_label_2
_geom_angle_atom_site_label_3
_geom_angle
_geom_angle_site_symmetry_1
_geom_angle_site_symmetry_3
N14 C1 N1 113.6(17) . .
N14 C1 C6 121.4(18) . .
N1 C1 C6 124.9(18) . .
C3 C2 C4 120(2) . .
C3 C2 C5 120.8(18) . .
C4 C2 C5 119.1(19) . .
C20 C3 C2 120(2) . .
C20 C3 H3A 119.9 . .
C2 C3 H3A 119.9 . .
C2 C4 C21 116(2) . .
C2 C4 H4A 122.2 . .
C21 C4 H4A 122.2 . .
N9 C5 N10 109.3(17) . .
N9 C5 C2 126.9(18) . .
N10 C5 C2 122.9(18) . .
N12 C6 N9 112.2(18) . .
N12 C6 C1 122.2(19) . .
N9 C6 C1 125.1(18) . .
C10 C7 C14 119(2) . .
C10 C7 C8 122(2) . .
C14 C7 C8 119(2) . .
N5 C8 N2 113.4(19) . .
N5 C8 C7 121(2) . .
N2 C8 C7 126(2) . .
C7 C10 C12 121(3) . .
C7 C10 H10 119.5 . .
C12 C10 H10 119.5 . .
N8 C12 C10 119(3) . .
N8 C12 H12A 120.7 . .
C10 C12 H12A 120.7 . .
C7 C14 C15 117(2) . .
C7 C14 H14A 121.6 . .
C15 C14 H14A 121.6 . .
N8 C15 C14 121(2) . .
N8 C15 H15A 119.4 . .
C14 C15 H15A 119.4 . .
N3 C16 N14 110(2) . .
N3 C16 H16A 125.1 . .
N14 C16 H16A 125.1 . .
N15 C17 N13 114(2) . .
N15 C17 H17A 123.2 . .
N13 C17 H17A 123.2 . .
N15 C18 N11 113(2) . .
N15 C18 C22 122(2) . .
N11 C18 C22 125(2) . .
C3 C20 N6 119(2) . .
C3 C20 H20A 120.5 . .
N6 C20 H20A 120.5 . .
N6 C21 C4 122(3) . .
N6 C21 H21A 119.2 . .
C4 C21 H21A 119.2 . .
N7 C22 N2 113.4(19) . .
N7 C22 C18 124(2) . .
N2 C22 C18 123(2) . .
N3 N1 C1 102.2(17) . .
N3 N1 Ag2 135.6(15) . 2_756
C1 N1 Ag2 120.8(13) . 2_756
N3 N1 Ag2' 145.0(17) . 2_756
C1 N1 Ag2' 100.6(15) . 2_756
Ag2 N1 Ag2' 24.7(8) 2_756 2_756
C8 N2 C22 102.8(17) . .
C8 N2 Ag2' 108.5(18) . .
C22 N2 Ag2' 147.9(19) . .
C8 N2 Ag2 133.4(15) . .
C22 N2 Ag2 119.4(14) . .
Ag2' N2 Ag2 29.0(11) . .
C16 N3 N1 111.6(19) . .
C8 N5 N7 105.3(18) . .
C8 N5 Ag1 141.4(15) . .
N7 N5 Ag1 112.5(13) . .
C21 N6 C20 123(2) . .
C22 N7 N5 104.9(17) . .
C22 N7 Ag3' 137.6(19) . 4_566
N5 N7 Ag3' 110.0(18) . 4_566
C22 N7 Ag3 133.8(15) . 4_566
N5 N7 Ag3 119.9(13) . 4_566
Ag3' N7 Ag3 15.3(13) 4_566 4_566
C15 N8 C12 123(3) . .
C5 N9 C6 104.7(17) . .
C5 N9 Ag3 134.1(14) . 4_566
C6 N9 Ag3 115.0(13) . 4_566
N12 N10 C5 109.2(17) . .
C18 N11 N13 107(2) . .
C18 N11 Ag4 126.3(15) . 2_746
N13 N11 Ag4 126.4(16) . 2_746
C6 N12 N10 104.6(19) . .
C6 N12 Ag2' 98.3(16) . 2_756
N10 N12 Ag2' 134.0(19) . 2_756
C6 N12 Ag4 136.4(17) . .
N10 N12 Ag4 107.0(15) . .
Ag2' N12 Ag4 80.4(10) 2_756 .
C17 N13 N11 104(2) . .
C16 N14 C1 102.9(18) . .
C16 N14 Ag1 124.3(14) . .
C1 N14 Ag1 103.5(13) . .
C16 N14 Ag3' 136.1(18) . 4_566
C1 N14 Ag3' 111.9(16) . 4_566
Ag1 N14 Ag3' 73.0(11) . 4_566
C18 N15 C17 103(2) . .
W2 O1 W5 120.3(6) . .
W2 O1 Ag4 112.3(6) . 3_766
W5 O1 Ag4 108.2(6) . 3_766
W3 O2 W5 151.6(7) . .
O4W O2W Ag1 109(2) . .
P1 O3 W5 124.8(6) . .
P1 O3 W2 124.2(6) . .
W5 O3 W2 93.6(4) . .
P1 O3 W10 123.0(6) . .
W5 O3 W10 91.0(4) . .
W2 O3 W10 90.8(4) . .
W6 O4 W2 150.0(7) . .
W11 O5 W4 150.2(8) . .
W2 O6 W10 122.3(7) . .
W9 O7 W11 120.7(7) . .
W2 O8 W8 151.6(8) . .
W7 O10 W4 120.5(6) . .
W7 O10 Ag2' 119.0(10) . 4_465
W4 O10 Ag2' 117.8(11) . 4_465
W8 O11 W11 120.4(7) . .
W9 O12 Ag3 156.7(9) . 4_465
W1 O13 W12 121.0(7) . .
W7 O14 W10 150.9(7) . .
P1 O15 W12 125.2(6) . .
P1 O15 W6 124.0(6) . .
W12 O15 W6 91.5(4) . .
P1 O15 W1 123.0(6) . .
W12 O15 W1 92.2(4) . .
W6 O15 W1 91.3(4) . .
W4 O17 W12 150.9(7) . .
W1 O18 Ag4 148.8(9) . .
W6 O20 Ag3' 127.8(15) . .
W6 O20 Ag3 141.8(9) . .
Ag3' O20 Ag3 14.1(11) . .
W6 O21 W1 122.1(6) . .
W12 O22 W11 150.8(8) . .
W12 O24 W6 121.8(6) . .
W7 O26 W3 121.5(6) . .
W4 O27 W3 121.7(6) . .
W1 O28 W5 150.1(8) . .
W8 O29 W9 122.5(7) . .
W1 O31 W3 151.5(7) . .
P1 O32 W7 124.3(6) . .
P1 O32 W4 123.8(6) . .
W7 O32 W4 91.9(4) . .
P1 O32 W3 124.5(6) . .
W7 O32 W3 91.7(4) . .
W4 O32 W3 91.1(4) . .
W10 O36 W9 150.8(7) . .
W9 O37 W7 151.4(7) . .
W8 O38 W6 151.5(7) . .
W5 O39 W10 120.6(7) . .
P1 O40 W11 125.0(7) . .
P1 O40 W8 124.1(6) . .
W11 O40 W8 92.5(4) . .
P1 O40 W9 122.8(6) . .
W11 O40 W9 91.5(4) . .
W8 O40 W9 91.4(4) . .
O3 P1 O32 109.7(6) . .
O3 P1 O15 109.2(6) . .
O32 P1 O15 109.3(6) . .
O3 P1 O40 111.0(7) . .
O32 P1 O40 109.6(6) . .
O15 P1 O40 108.0(6) . .
N5 Ag1 O2W 101.5(9) . .
N5 Ag1 N14 121.2(7) . .
O2W Ag1 N14 120.8(9) . .
N5 Ag1 Ag3' 67.9(10) . 4_566
O2W Ag1 Ag3' 124.3(12) . 4_566
N14 Ag1 Ag3' 55.1(11) . 4_566
N5 Ag1 Ag3 67.6(5) . 4_566
O2W Ag1 Ag3 115.0(7) . 4_566
N14 Ag1 Ag3 58.6(4) . 4_566
Ag3' Ag1 Ag3 9.3(10) 4_566 4_566
N1 Ag2 N2 169.6(7) 2_746 .
N1 Ag2 Ag4 96.9(5) 2_746 2_746
N2 Ag2 Ag4 76.9(5) . 2_746
N2 Ag2' O10 95.8(13) . 4_666
N2 Ag2' N1 133(2) . 2_746
O10 Ag2' N1 88.7(12) 4_666 2_746
N2 Ag2' N12 114.2(16) . 2_746
O10 Ag2' N12 149.8(14) 4_666 2_746
N1 Ag2' N12 69.3(10) 2_746 2_746
N2 Ag2' Ag4 70.5(11) . 2_746
O10 Ag2' Ag4 148.8(16) 4_666 2_746
N1 Ag2' Ag4 81.7(11) 2_746 2_746
N12 Ag2' Ag4 50.5(8) 2_746 2_746
N7 Ag3 O12 119.1(6) 4_565 4_666
N7 Ag3 N9 98.2(6) 4_565 4_565
O12 Ag3 N9 88.6(6) 4_666 4_565
N7 Ag3 O20 85.0(6) 4_565 .
O12 Ag3 O20 82.8(5) 4_666 .
N9 Ag3 O20 171.3(6) 4_565 .
N7 Ag3 Ag1 59.7(5) 4_565 4_565
O12 Ag3 Ag1 146.8(4) 4_666 4_565
N9 Ag3 Ag1 60.5(4) 4_565 4_565
O20 Ag3 Ag1 127.6(4) . 4_565
N7 Ag3' O20 87.1(17) 4_565 .
N7 Ag3' O1W 168(2) 4_565 .
O20 Ag3' O1W 81.5(15) . .
N7 Ag3' N14 118.0(19) 4_565 4_565
O20 Ag3' N14 142(2) . 4_565
O1W Ag3' N14 71.2(15) . 4_565
N7 Ag3' Ag1 66.3(12) 4_565 4_565
O20 Ag3' Ag1 144.8(17) . 4_565
O1W Ag3' Ag1 123.1(19) . 4_565
N14 Ag3' Ag1 51.9(9) 4_565 4_565
N11 Ag4 O1 137.5(6) 2_756 3_766
N11 Ag4 O18 99.8(6) 2_756 .
O1 Ag4 O18 114.2(5) 3_766 .
N11 Ag4 N12 134.1(7) 2_756 .
O1 Ag4 N12 76.2(5) 3_766 .
O18 Ag4 N12 84.5(6) . .
N11 Ag4 Ag2 73.0(5) 2_756 2_756
O1 Ag4 Ag2 123.0(3) 3_766 2_756
O18 Ag4 Ag2 98.2(4) . 2_756
N12 Ag4 Ag2 61.2(5) . 2_756
N11 Ag4 Ag2' 87.3(8) 2_756 2_756
O1 Ag4 Ag2' 104.3(7) 3_766 2_756
O18 Ag4 Ag2' 108.3(7) . 2_756
N12 Ag4 Ag2' 49.1(7) . 2_756
Ag2 Ag4 Ag2' 18.7(7) 2_756 2_756
O18 W1 O31 102.5(7) . .
O18 W1 O28 103.4(6) . .
O31 W1 O28 86.5(6) . .
O18 W1 O13 98.7(7) . .
O31 W1 O13 89.5(6) . .
O28 W1 O13 157.9(6) . .
O18 W1 O21 98.9(7) . .
O31 W1 O21 158.6(5) . .
O28 W1 O21 89.9(5) . .
O13 W1 O21 86.0(6) . .
O18 W1 O15 168.3(6) . .
O31 W1 O15 85.7(5) . .
O28 W1 O15 85.2(5) . .
O13 W1 O15 72.8(5) . .
O21 W1 O15 72.9(4) . .
O34 W2 O8 101.8(7) . .
O34 W2 O6 99.0(6) . .
O8 W2 O6 91.0(6) . .
O34 W2 O4 102.6(6) . .
O8 W2 O4 86.8(6) . .
O6 W2 O4 158.2(6) . .
O34 W2 O1 99.7(6) . .
O8 W2 O1 158.4(6) . .
O6 W2 O1 87.2(6) . .
O4 W2 O1 87.0(5) . .
O34 W2 O3 169.7(6) . .
O8 W2 O3 86.0(5) . .
O6 W2 O3 73.9(5) . .
O4 W2 O3 84.3(5) . .
O1 W2 O3 72.7(5) . .
O30 W3 O2 102.7(6) . .
O30 W3 O27 99.1(6) . .
O2 W3 O27 158.2(5) . .
O30 W3 O31 102.3(6) . .
O2 W3 O31 85.1(5) . .
O27 W3 O31 90.1(5) . .
O30 W3 O26 100.2(6) . .
O2 W3 O26 88.8(6) . .
O27 W3 O26 87.7(6) . .
O31 W3 O26 157.5(5) . .
O30 W3 O32 169.7(6) . .
O2 W3 O32 85.0(5) . .
O27 W3 O32 73.4(5) . .
O31 W3 O32 84.9(5) . .
O26 W3 O32 72.9(5) . .
O25 W4 O17 100.3(7) . .
O25 W4 O5 101.3(7) . .
O17 W4 O5 86.9(6) . .
O25 W4 O27 99.7(7) . .
O17 W4 O27 90.2(6) . .
O5 W4 O27 159.0(5) . .
O25 W4 O10 100.9(7) . .
O17 W4 O10 158.7(5) . .
O5 W4 O10 87.7(5) . .
O27 W4 O10 87.5(5) . .
O25 W4 O32 171.4(6) . .
O17 W4 O32 85.5(5) . .
O5 W4 O32 85.2(5) . .
O27 W4 O32 73.8(5) . .
O10 W4 O32 73.6(5) . .
O19 W5 O2 101.8(6) . .
O19 W5 O39 99.3(6) . .
O2 W5 O39 92.2(5) . .
O19 W5 O28 101.4(6) . .
O2 W5 O28 85.8(5) . .
O39 W5 O28 159.2(5) . .
O19 W5 O1 98.5(6) . .
O2 W5 O1 159.4(5) . .
O39 W5 O1 88.1(5) . .
O28 W5 O1 86.7(6) . .
O19 W5 O3 170.0(6) . .
O2 W5 O3 86.9(5) . .
O39 W5 O3 75.1(5) . .
O28 W5 O3 84.1(5) . .
O1 W5 O3 73.3(5) . .
O20 W6 O4 104.0(6) . .
O20 W6 O21 100.1(7) . .
O4 W6 O21 90.1(5) . .
O20 W6 O38 101.9(7) . .
O4 W6 O38 86.6(5) . .
O21 W6 O38 157.9(5) . .
O20 W6 O24 98.5(6) . .
O4 W6 O24 157.5(5) . .
O21 W6 O24 86.9(6) . .
O38 W6 O24 87.7(6) . .
O20 W6 O15 168.9(6) . .
O4 W6 O15 85.5(5) . .
O21 W6 O15 73.6(5) . .
O38 W6 O15 84.3(5) . .
O24 W6 O15 72.3(5) . .
O16 W7 O14 100.3(6) . .
O16 W7 O26 99.0(6) . .
O14 W7 O26 89.0(6) . .
O16 W7 O37 102.4(6) . .
O14 W7 O37 85.5(5) . .
O26 W7 O37 158.5(5) . .
O16 W7 O10 100.8(6) . .
O14 W7 O10 158.9(5) . .
O26 W7 O10 88.6(6) . .
O37 W7 O10 89.1(5) . .
O16 W7 O32 171.1(5) . .
O14 W7 O32 85.2(5) . .
O26 W7 O32 73.9(5) . .
O37 W7 O32 84.9(5) . .
O10 W7 O32 74.0(4) . .
O35 W8 O38 102.9(7) . .
O35 W8 O29 99.6(7) . .
O38 W8 O29 157.3(5) . .
O35 W8 O8 100.9(7) . .
O38 W8 O8 85.4(6) . .
O29 W8 O8 87.8(6) . .
O35 W8 O11 101.2(7) . .
O38 W8 O11 89.7(6) . .
O29 W8 O11 88.5(6) . .
O8 W8 O11 157.9(6) . .
O35 W8 O40 170.9(6) . .
O38 W8 O40 84.5(5) . .
O29 W8 O40 73.3(5) . .
O8 W8 O40 84.8(5) . .
O11 W8 O40 73.2(5) . .
O12 W9 O37 102.8(6) . .
O12 W9 O7 100.4(6) . .
O37 W9 O7 88.8(5) . .
O12 W9 O36 100.9(6) . .
O37 W9 O36 86.5(5) . .
O7 W9 O36 158.8(5) . .
O12 W9 O29 100.2(6) . .
O37 W9 O29 157.0(5) . .
O7 W9 O29 88.1(6) . .
O36 W9 O29 88.3(5) . .
O12 W9 O40 170.7(6) . .
O37 W9 O40 84.5(5) . .
O7 W9 O40 73.6(5) . .
O36 W9 O40 85.3(5) . .
O29 W9 O40 72.8(5) . .
O23 W10 O36 101.5(6) . .
O23 W10 O14 102.4(6) . .
O36 W10 O14 86.9(5) . .
O23 W10 O6 100.0(6) . .
O36 W10 O6 89.1(6) . .
O14 W10 O6 157.6(5) . .
O23 W10 O39 100.3(6) . .
O36 W10 O39 158.2(5) . .
O14 W10 O39 88.9(5) . .
O6 W10 O39 86.6(6) . .
O23 W10 O3 170.4(6) . .
O36 W10 O3 85.1(5) . .
O14 W10 O3 84.7(5) . .
O6 W10 O3 73.0(5) . .
O39 W10 O3 73.2(5) . .
O33 W11 O5 101.9(7) . .
O33 W11 O22 101.1(7) . .
O5 W11 O22 86.6(5) . .
O33 W11 O7 100.6(7) . .
O5 W11 O7 90.5(6) . .
O22 W11 O7 158.2(6) . .
O33 W11 O11 98.8(7) . .
O5 W11 O11 159.3(6) . .
O22 W11 O11 87.6(6) . .
O7 W11 O11 87.5(6) . .
O33 W11 O40 170.9(6) . .
O5 W11 O40 85.8(5) . .
O22 W11 O40 84.1(5) . .
O7 W11 O40 74.2(5) . .
O11 W11 O40 73.9(5) . .
O9 W12 O24 101.7(6) . .
O9 W12 O22 101.8(6) . .
O24 W12 O22 89.9(6) . .
O9 W12 O17 99.3(6) . .
O24 W12 O17 159.0(5) . .
O22 W12 O17 85.7(6) . .
O9 W12 O13 98.9(6) . .
O24 W12 O13 88.7(6) . .
O22 W12 O13 159.1(6) . .
O17 W12 O13 88.2(6) . .
O9 W12 O15 171.7(6) . .
O24 W12 O15 74.3(5) . .
O22 W12 O15 85.6(5) . .
O17 W12 O15 84.9(5) . .
O13 W12 O15 73.9(5) . .

loop_
_geom_bond_atom_site_label_1
_geom_bond_atom_site_label_2
_geom_bond_distance
_geom_bond_site_symmetry_2
C1 N14 1.34(3) .
C1 N1 1.35(3) .
C1 C6 1.43(3) .
C2 C3 1.38(3) .
C2 C4 1.38(3) .
C2 C5 1.50(3) .
C3 C20 1.32(3) .
C3 H3A 0.9300 .
C4 C21 1.41(4) .
C4 H4A 0.9300 .
C5 N9 1.30(3) .
C5 N10 1.35(3) .
C6 N12 1.32(3) .
C6 N9 1.36(3) .
C7 C10 1.38(3) .
C7 C14 1.40(3) .
C7 C8 1.48(3) .
C8 N5 1.32(3) .
C8 N2 1.33(3) .
C10 C12 1.38(4) .
C10 H10 0.9300 .
C12 N8 1.33(4) .
C12 H12A 0.9300 .
C14 C15 1.41(4) .
C14 H14A 0.9300 .
C15 N8 1.32(4) .
C15 H15A 0.9300 .
C16 N3 1.31(3) .
C16 N14 1.34(3) .
C16 H16A 0.9300 .
C17 N15 1.35(3) .
C17 N13 1.38(3) .
C17 H17A 0.9300 .
C18 N15 1.33(3) .
C18 N11 1.37(3) .
C18 C22 1.45(3) .
C20 N6 1.36(3) .
C20 H20A 0.9300 .
C21 N6 1.25(4) .
C21 H21A 0.9300 .
C22 N7 1.32(3) .
C22 N2 1.34(3) .
N1 N3 1.32(3) .
N1 Ag2 2.131(18) 2_756
N1 Ag2' 2.56(4) 2_756
N2 Ag2' 2.14(3) .
N2 Ag2 2.199(16) .
N5 N7 1.39(2) .
N5 Ag1 2.142(18) .
N7 Ag3' 2.22(5) 4_566
N7 Ag3 2.301(19) 4_566
N9 Ag3 2.478(17) 4_566
N10 N12 1.33(3) .
N11 N13 1.39(3) .
N11 Ag4 2.16(2) 2_746
N12 Ag2' 2.58(4) 2_756
N12 Ag4 2.64(2) .
N14 Ag1 2.515(19) .
N14 Ag3' 2.62(5) 4_566
O1 W2 1.954(12) .
O1 W5 1.956(13) .
O1 Ag4 2.400(13) 3_766
O1W Ag3' 2.58(6) .
O2 W3 1.887(14) .
O2 W5 1.893(14) .
O2W O4W 1.79(5) .
O2W Ag1 2.28(3) .
O3 P1 1.620(12) .
O3 W5 2.314(12) .
O3 W2 2.339(11) .
O3 W10 2.366(12) .
O4 W6 1.883(13) .
O4 W2 1.922(13) .
O5 W11 1.883(13) .
O5 W4 1.904(13) .
O6 W2 1.903(13) .
O6 W10 1.920(13) .
O7 W9 1.917(13) .
O7 W11 1.934(13) .
O8 W2 1.858(14) .
O8 W8 1.932(14) .
O9 W12 1.732(13) .
O10 W7 1.927(13) .
O10 W4 1.932(13) .
O10 Ag2' 2.54(4) 4_465
O11 W8 1.940(14) .
O11 W11 1.945(13) .
O12 W9 1.717(14) .
O12 Ag3 2.471(14) 4_465
O13 W1 1.927(13) .
O13 W12 1.928(14) .
O14 W7 1.907(12) .
O14 W10 1.910(12) .
O15 P1 1.634(12) .
O15 W12 2.304(12) .
O15 W6 2.346(12) .
O15 W1 2.351(11) .
O16 W7 1.703(12) .
O17 W4 1.888(13) .
O17 W12 1.913(13) .
O18 W1 1.688(14) .
O18 Ag4 2.437(15) .
O19 W5 1.670(13) .
O20 W6 1.692(14) .
O20 Ag3' 2.47(5) .
O20 Ag3 2.488(16) .
O21 W6 1.903(13) .
O21 W1 1.936(13) .
O22 W12 1.881(13) .
O22 W11 1.931(13) .
O23 W10 1.693(14) .
O24 W12 1.879(13) .
O24 W6 1.934(13) .
O25 W4 1.654(15) .
O26 W7 1.913(13) .
O26 W3 1.931(13) .
O27 W4 1.914(13) .
O27 W3 1.919(12) .
O28 W1 1.889(13) .
O28 W5 1.920(13) .
O29 W8 1.909(14) .
O29 W9 1.928(13) .
O30 W3 1.705(14) .
O31 W1 1.864(13) .
O31 W3 1.924(13) .
O32 P1 1.624(12) .
O32 W7 2.325(11) .
O32 W4 2.339(11) .
O32 W3 2.352(11) .
O33 W11 1.692(15) .
O34 W2 1.663(14) .
O35 W8 1.700(15) .
O36 W10 1.876(13) .
O36 W9 1.918(13) .
O37 W9 1.900(13) .
O37 W7 1.913(13) .
O38 W8 1.896(13) .
O38 W6 1.909(13) .
O39 W5 1.901(12) .
O39 W10 1.940(12) .
O40 P1 1.636(12) .
O40 W11 2.318(12) .
O40 W8 2.348(12) .
O40 W9 2.354(12) .
Ag1 Ag3' 3.05(4) 4_566
Ag1 Ag3 3.370(4) 4_566
Ag2 N1 2.131(18) 2_746
Ag2 Ag4 3.049(3) 2_746
Ag2' O10 2.54(4) 4_666
Ag2' N1 2.56(4) 2_746
Ag2' N12 2.58(4) 2_746
Ag2' Ag4 3.37(4) 2_746
Ag3 N7 2.301(19) 4_565
Ag3 O12 2.471(14) 4_666
Ag3 N9 2.478(17) 4_565
Ag3 Ag1 3.370(4) 4_565
Ag3' N7 2.22(5) 4_565
Ag3' N14 2.62(5) 4_565
Ag3' Ag1 3.05(4) 4_565
Ag4 N11 2.16(2) 2_756
Ag4 O1 2.400(14) 3_766
Ag4 Ag2 3.049(3) 2_756
Ag4 Ag2' 3.37(4) 2_756
